data_4085853
loop_
_publ_author_name
'Sattler, Aaron'
'Parkin, Gerard'

_publ_section_title
;
 Synthesis, Structural Characterization, and Cyclometalation Chemistry of
 Tantalum Terphenyl Compounds
;
_journal_issue 10
_journal_name_full Organometallics
_journal_page_first 1828
_journal_paper_doi 10.1021/acs.organomet.5b00158
_journal_volume 34
_journal_year 2015
_chemical_formula_sum 'C28 H39 N2 Ta'
_chemical_formula_weight 584.56
_chemical_name_systematic
; 
 ? 
;
_space_group_IT_number 2
_symmetry_cell_setting triclinic
_symmetry_space_group_name_Hall '-P 1'
_symmetry_space_group_name_H-M 'P -1'
_atom_sites_solution_hydrogens geom
_atom_sites_solution_primary direct
_atom_sites_solution_secondary difmap
_audit_creation_method SHELXL-97
_cell_angle_alpha 81.000(2)
_cell_angle_beta 74.040(2)
_cell_angle_gamma 72.405(2)
_cell_formula_units_Z 2
_cell_length_a 8.3648(12)
_cell_length_b 11.9259(16)
_cell_length_c 14.1706(19)
_cell_measurement_reflns_used 8662
_cell_measurement_temperature 150(2)
_cell_measurement_theta_max 30.08
_cell_measurement_theta_min 2.25
_cell_volume 1291.4(3)
_computing_cell_refinement 'Bruker SAINT'
_computing_data_collection 'Bruker APEX2'
_computing_data_reduction 'Bruker SAINT'
_computing_molecular_graphics 'Bruker SHELXTL'
_computing_publication_material 'Bruker SHELXTL'
_computing_structure_refinement 'SHELXL-97 (Sheldrick, 2008)'
_computing_structure_solution 'SHELXS-97 (Sheldrick, 2008)'
_diffrn_ambient_temperature 150(2)
_diffrn_measured_fraction_theta_full 0.991
_diffrn_measured_fraction_theta_max 0.991
_diffrn_measurement_device_type 'Bruker APEX-II CCD'
_diffrn_measurement_method '\f and \w scans'
_diffrn_radiation_monochromator graphite
_diffrn_radiation_source 'fine-focus sealed tube'
_diffrn_radiation_type MoK\a
_diffrn_radiation_wavelength 0.71073
_diffrn_reflns_av_R_equivalents 0.0592
_diffrn_reflns_av_sigmaI/netI 0.0788
_diffrn_reflns_limit_h_max 12
_diffrn_reflns_limit_h_min -12
_diffrn_reflns_limit_k_max 17
_diffrn_reflns_limit_k_min -17
_diffrn_reflns_limit_l_max 20
_diffrn_reflns_limit_l_min -20
_diffrn_reflns_number 22280
_diffrn_reflns_theta_full 31.51
_diffrn_reflns_theta_max 31.51
_diffrn_reflns_theta_min 1.50
_exptl_absorpt_coefficient_mu 4.272
_exptl_absorpt_correction_T_max 0.8825
_exptl_absorpt_correction_T_min 0.5666
_exptl_absorpt_correction_type empirical
_exptl_absorpt_process_details sadabs
_exptl_crystal_colour yellow
_exptl_crystal_density_diffrn 1.503
_exptl_crystal_density_method 'not measured'
_exptl_crystal_description block
_exptl_crystal_F_000 588
_exptl_crystal_size_max 0.15
_exptl_crystal_size_mid 0.15
_exptl_crystal_size_min 0.03
_refine_diff_density_max 2.101
_refine_diff_density_min -0.929
_refine_diff_density_rms 0.174
_refine_ls_extinction_method none
_refine_ls_goodness_of_fit_ref 1.004
_refine_ls_hydrogen_treatment constr
_refine_ls_matrix_type full
_refine_ls_number_parameters 288
_refine_ls_number_reflns 8524
_refine_ls_number_restraints 0
_refine_ls_restrained_S_all 1.004
_refine_ls_R_factor_all 0.0588
_refine_ls_R_factor_gt 0.0403
_refine_ls_shift/su_max 0.001
_refine_ls_shift/su_mean 0.000
_refine_ls_structure_factor_coef Fsqd
_refine_ls_weighting_details 'calc w=1/[\s^2^(Fo^2^)+(0.0190P)^2^+0.0000P] where P=(Fo^2^+2Fc^2^)/3'
_refine_ls_weighting_scheme calc
_refine_ls_wR_factor_gt 0.0651
_refine_ls_wR_factor_ref 0.0705
_reflns_number_gt 6760
_reflns_number_total 8524
_reflns_threshold_expression >2sigma(I)
_cod_data_source_file om5b00158_si_002.cif
_cod_data_source_block tae2s10
_cod_depositor_comments
;
The following automatic conversions were performed:

'_symmetry_cell_setting' value 'Triclinic' changed to 'triclinic'
according to
/usr/data/users/saulius/crontab/automatic-downloads/rss-feeds/ACS/lib/dictionaries/cif_core.dic
dictionary named 'cif_core.dic' version 2.4.2 from 2011-04-26.

Automatic conversion script
Id: cif_fix_values 3271 2015-04-21 07:52:19Z andrius 

 Adding full bibliography for 4085842--4085857.cif.
;
_cod_original_sg_symbol_H-M P-1
_cod_database_code 4085853

loop_
_symmetry_equiv_pos_as_xyz
'x, y, z'
'-x, -y, -z'

loop_
_atom_site_label
_atom_site_type_symbol
_atom_site_fract_x
_atom_site_fract_y
_atom_site_fract_z
_atom_site_U_iso_or_equiv
_atom_site_adp_type
_atom_site_occupancy
_atom_site_symmetry_multiplicity
_atom_site_calc_flag
_atom_site_refinement_flags
Ta Ta 0.10308(2) 0.247717(13) -0.213107(11) 0.02063(5) Uani 1 1 d .
N1 N -0.0877(4) 0.2522(3) -0.0912(2) 0.0312(8) Uani 1 1 d .
N2 N 0.3285(4) 0.2358(3) -0.3129(2) 0.0285(7) Uani 1 1 d .
C1 C 0.2258(5) 0.0741(3) -0.1522(3) 0.0270(8) Uani 1 1 d .
H1A H 0.1388 0.0295 -0.1238 0.032 Uiso 1 1 calc R
H1B H 0.3156 0.0295 -0.2049 0.032 Uiso 1 1 calc R
C2 C 0.3072(6) 0.0878(3) -0.0728(3) 0.0359(10) Uani 1 1 d .
H2A H 0.3608 0.0097 -0.0444 0.054 Uiso 1 1 calc R
H2B H 0.2179 0.1326 -0.0210 0.054 Uiso 1 1 calc R
H2C H 0.3954 0.1301 -0.1016 0.054 Uiso 1 1 calc R
C3 C 0.1353(5) 0.4059(3) -0.1720(3) 0.0322(9) Uani 1 1 d .
H3A H 0.1386 0.4635 -0.2305 0.039 Uiso 1 1 calc R
H3B H 0.0306 0.4403 -0.1213 0.039 Uiso 1 1 calc R
C4 C 0.2918(6) 0.3958(4) -0.1328(4) 0.0430(12) Uani 1 1 d .
H4A H 0.2955 0.4747 -0.1239 0.065 Uiso 1 1 calc R
H4B H 0.3975 0.3576 -0.1799 0.065 Uiso 1 1 calc R
H4C H 0.2832 0.3484 -0.0695 0.065 Uiso 1 1 calc R
C11 C -0.0460(5) 0.2702(3) -0.3239(3) 0.0213(7) Uani 1 1 d .
C12 C -0.0166(4) 0.1773(3) -0.3828(3) 0.0215(7) Uani 1 1 d .
C13 C -0.0814(5) 0.1936(3) -0.4654(3) 0.0269(8) Uani 1 1 d .
H13A H -0.0584 0.1293 -0.5038 0.032 Uiso 1 1 calc R
C14 C -0.1804(5) 0.3046(3) -0.4919(3) 0.0290(9) Uani 1 1 d .
H14A H -0.2225 0.3170 -0.5496 0.035 Uiso 1 1 calc R
C15 C -0.2171(5) 0.3960(3) -0.4349(3) 0.0260(8) Uani 1 1 d .
H15A H -0.2885 0.4708 -0.4522 0.031 Uiso 1 1 calc R
C16 C -0.1518(5) 0.3815(3) -0.3517(3) 0.0213(7) Uani 1 1 d .
C21 C 0.0818(5) 0.0529(3) -0.3556(3) 0.0217(7) Uani 1 1 d .
C22 C -0.0058(5) -0.0233(3) -0.2942(3) 0.0287(9) Uani 1 1 d .
H22A H -0.1268 0.0045 -0.2676 0.034 Uiso 1 1 calc R
C23 C 0.0794(5) -0.1386(3) -0.2710(3) 0.0320(9) Uani 1 1 d .
H23A H 0.0167 -0.1880 -0.2270 0.038 Uiso 1 1 calc R
C24 C 0.2540(5) -0.1836(3) -0.3105(3) 0.0270(8) Uani 1 1 d .
C25 C 0.3420(5) -0.1080(3) -0.3728(3) 0.0312(9) Uani 1 1 d .
H25A H 0.4625 -0.1366 -0.4003 0.037 Uiso 1 1 calc R
C26 C 0.2571(5) 0.0083(3) -0.3954(3) 0.0287(9) Uani 1 1 d .
H26A H 0.3199 0.0580 -0.4388 0.034 Uiso 1 1 calc R
C27 C 0.3438(6) -0.3103(3) -0.2866(3) 0.0340(10) Uani 1 1 d .
H27A H 0.2685 -0.3599 -0.2850 0.051 Uiso 1 1 calc R
H27B H 0.3699 -0.3187 -0.2221 0.051 Uiso 1 1 calc R
H27C H 0.4516 -0.3350 -0.3370 0.051 Uiso 1 1 calc R
C31 C -0.1968(4) 0.4878(3) -0.2960(3) 0.0209(7) Uani 1 1 d .
C32 C -0.1588(5) 0.5911(3) -0.3449(3) 0.0268(8) Uani 1 1 d .
H32A H -0.0976 0.5914 -0.4121 0.032 Uiso 1 1 calc R
C33 C -0.2095(5) 0.6937(3) -0.2962(3) 0.0303(9) Uani 1 1 d .
H33A H -0.1822 0.7632 -0.3306 0.036 Uiso 1 1 calc R
C34 C -0.2993(5) 0.6954(3) -0.1985(3) 0.0281(9) Uani 1 1 d .
C35 C -0.3342(5) 0.5925(3) -0.1495(3) 0.0283(9) Uani 1 1 d .
H35A H -0.3931 0.5919 -0.0819 0.034 Uiso 1 1 calc R
C36 C -0.2843(5) 0.4899(3) -0.1977(3) 0.0240(8) Uani 1 1 d .
H36A H -0.3107 0.4205 -0.1628 0.029 Uiso 1 1 calc R
C37 C -0.3662(6) 0.8084(4) -0.1472(3) 0.0410(11) Uani 1 1 d .
H37A H -0.3206 0.7970 -0.0886 0.062 Uiso 1 1 calc R
H37B H -0.4928 0.8296 -0.1276 0.062 Uiso 1 1 calc R
H37C H -0.3285 0.8718 -0.1922 0.062 Uiso 1 1 calc R
C41 C -0.1258(7) 0.2974(5) 0.0053(3) 0.0586(15) Uani 1 1 d .
H41A H -0.2442 0.3488 0.0205 0.088 Uiso 1 1 calc R
H41B H -0.0447 0.3425 0.0040 0.088 Uiso 1 1 calc R
H41C H -0.1140 0.2313 0.0558 0.088 Uiso 1 1 calc R
C42 C -0.1977(6) 0.1775(4) -0.0871(3) 0.0471(12) Uani 1 1 d .
H42A H -0.3189 0.2212 -0.0633 0.071 Uiso 1 1 calc R
H42B H -0.1686 0.1073 -0.0422 0.071 Uiso 1 1 calc R
H42C H -0.1800 0.1534 -0.1531 0.071 Uiso 1 1 calc R
C51 C 0.3271(6) 0.3314(4) -0.3927(3) 0.0409(11) Uani 1 1 d .
H51A H 0.3762 0.2973 -0.4564 0.061 Uiso 1 1 calc R
H51B H 0.3963 0.3812 -0.3852 0.061 Uiso 1 1 calc R
H51C H 0.2080 0.3792 -0.3895 0.061 Uiso 1 1 calc R
C52 C 0.5071(5) 0.1651(4) -0.3191(3) 0.0431(11) Uani 1 1 d .
H52A H 0.5556 0.1321 -0.3833 0.065 Uiso 1 1 calc R
H52B H 0.5095 0.1008 -0.2667 0.065 Uiso 1 1 calc R
H52C H 0.5758 0.2151 -0.3113 0.065 Uiso 1 1 calc R

loop_
_atom_site_aniso_label
_atom_site_aniso_U_11
_atom_site_aniso_U_22
_atom_site_aniso_U_33
_atom_site_aniso_U_23
_atom_site_aniso_U_13
_atom_site_aniso_U_12
Ta 0.02234(8) 0.01992(7) 0.01989(8) -0.00096(5) -0.00663(6) -0.00507(5)
N1 0.0322(19) 0.0310(18) 0.0232(17) 0.0009(14) -0.0017(15) -0.0044(15)
N2 0.0247(17) 0.0306(18) 0.0288(18) -0.0004(14) -0.0069(14) -0.0062(14)
C1 0.031(2) 0.0251(19) 0.025(2) -0.0034(16) -0.0098(17) -0.0049(16)
C2 0.049(3) 0.026(2) 0.034(2) -0.0020(18) -0.017(2) -0.0060(19)
C3 0.034(2) 0.024(2) 0.044(3) -0.0041(18) -0.018(2) -0.0081(17)
C4 0.043(3) 0.031(2) 0.068(3) -0.006(2) -0.032(2) -0.010(2)
C11 0.0226(18) 0.0242(18) 0.0177(17) 0.0007(14) -0.0041(14) -0.0092(15)
C12 0.0210(18) 0.0228(18) 0.0211(18) -0.0045(14) -0.0021(15) -0.0079(15)
C13 0.036(2) 0.0254(19) 0.0227(19) -0.0072(15) -0.0054(17) -0.0125(17)
C14 0.040(2) 0.032(2) 0.0211(19) 0.0006(16) -0.0121(17) -0.0151(18)
C15 0.030(2) 0.0240(19) 0.028(2) 0.0031(16) -0.0133(17) -0.0091(16)
C16 0.0232(19) 0.0190(17) 0.0237(19) 0.0002(14) -0.0056(15) -0.0095(14)
C21 0.0234(19) 0.0220(18) 0.0228(19) -0.0044(14) -0.0082(15) -0.0071(15)
C22 0.023(2) 0.0241(19) 0.040(2) -0.0028(17) -0.0092(18) -0.0057(16)
C23 0.035(2) 0.027(2) 0.036(2) 0.0065(17) -0.0145(19) -0.0119(18)
C24 0.036(2) 0.0243(19) 0.028(2) -0.0031(16) -0.0194(18) -0.0074(17)
C25 0.024(2) 0.030(2) 0.033(2) -0.0084(17) 0.0005(17) -0.0020(17)
C26 0.030(2) 0.028(2) 0.025(2) -0.0043(16) 0.0007(17) -0.0085(17)
C27 0.045(3) 0.024(2) 0.038(2) -0.0016(17) -0.024(2) -0.0040(18)
C31 0.0167(17) 0.0200(17) 0.0258(19) -0.0039(14) -0.0068(15) -0.0020(14)
C32 0.029(2) 0.0254(19) 0.024(2) -0.0014(16) -0.0026(16) -0.0096(16)
C33 0.035(2) 0.0222(19) 0.036(2) -0.0009(17) -0.0102(19) -0.0101(17)
C34 0.024(2) 0.0244(19) 0.036(2) -0.0080(17) -0.0101(17) -0.0012(16)
C35 0.025(2) 0.033(2) 0.023(2) -0.0068(16) -0.0076(16) 0.0012(16)
C36 0.0209(19) 0.0204(18) 0.028(2) 0.0008(15) -0.0064(16) -0.0025(14)
C37 0.044(3) 0.032(2) 0.047(3) -0.016(2) -0.008(2) -0.007(2)
C41 0.060(3) 0.078(4) 0.024(2) -0.012(2) -0.004(2) -0.001(3)
C42 0.052(3) 0.042(3) 0.038(3) 0.009(2) 0.006(2) -0.020(2)
C51 0.036(3) 0.045(3) 0.039(3) 0.011(2) -0.007(2) -0.015(2)
C52 0.025(2) 0.047(3) 0.045(3) 0.002(2) -0.003(2) -0.002(2)

loop_
_atom_type_symbol
_atom_type_description
_atom_type_scat_dispersion_real
_atom_type_scat_dispersion_imag
_atom_type_scat_source
C C 0.0033 0.0016 'International Tables Vol C Tables 4.2.6.8 and 6.1.1.4'
H H 0.0000 0.0000 'International Tables Vol C Tables 4.2.6.8 and 6.1.1.4'
N N 0.0061 0.0033 'International Tables Vol C Tables 4.2.6.8 and 6.1.1.4'
Ta Ta -0.7052 6.5227 'International Tables Vol C Tables 4.2.6.8 and 6.1.1.4'

loop_
_geom_angle_atom_site_label_1
_geom_angle_atom_site_label_2
_geom_angle_atom_site_label_3
_geom_angle
N1 Ta N2 166.67(13)
N1 Ta C3 87.91(15)
N2 Ta C3 86.73(15)
N1 Ta C1 85.83(14)
N2 Ta C1 86.44(14)
C3 Ta C1 120.78(14)
N1 Ta C11 99.19(13)
N2 Ta C11 94.11(13)
C3 Ta C11 117.31(14)
C1 Ta C11 121.84(13)
C42 N1 C41 109.6(4)
C42 N1 Ta 115.2(3)
C41 N1 Ta 134.1(3)
C52 N2 C51 108.7(3)
C52 N2 Ta 135.1(3)
C51 N2 Ta 115.2(2)
C2 C1 Ta 109.3(2)
C4 C3 Ta 118.7(3)
C12 C11 C16 116.4(3)
C12 C11 Ta 120.2(2)
C16 C11 Ta 122.6(2)
C13 C12 C11 122.4(3)
C13 C12 C21 116.5(3)
C11 C12 C21 121.0(3)
C12 C13 C14 119.5(3)
C15 C14 C13 119.9(3)
C14 C15 C16 121.3(3)
C15 C16 C11 120.4(3)
C15 C16 C31 116.9(3)
C11 C16 C31 122.7(3)
C26 C21 C22 117.8(3)
C26 C21 C12 122.2(3)
C22 C21 C12 119.9(3)
C23 C22 C21 121.3(4)
C22 C23 C24 121.2(4)
C23 C24 C25 117.8(3)
C23 C24 C27 120.5(4)
C25 C24 C27 121.7(4)
C26 C25 C24 121.2(4)
C21 C26 C25 120.8(4)
C36 C31 C32 118.1(3)
C36 C31 C16 122.2(3)
C32 C31 C16 119.6(3)
C33 C32 C31 120.8(4)
C34 C33 C32 120.6(4)
C33 C34 C35 118.6(3)
C33 C34 C37 121.0(4)
C35 C34 C37 120.3(4)
C34 C35 C36 121.0(4)
C31 C36 C35 120.8(3)

loop_
_geom_bond_atom_site_label_1
_geom_bond_atom_site_label_2
_geom_bond_distance
Ta N1 1.999(3)
Ta N2 2.003(3)
Ta C3 2.170(4)
Ta C1 2.175(4)
Ta C11 2.198(3)
N1 C42 1.447(5)
N1 C41 1.465(5)
N2 C52 1.463(5)
N2 C51 1.474(5)
C1 C2 1.517(5)
C3 C4 1.523(5)
C11 C12 1.414(5)
C11 C16 1.420(5)
C12 C13 1.384(5)
C12 C21 1.511(5)
C13 C14 1.390(5)
C14 C15 1.368(5)
C15 C16 1.396(5)
C16 C31 1.494(5)
C21 C26 1.385(5)
C21 C22 1.388(5)
C22 C23 1.379(5)
C23 C24 1.380(5)
C24 C25 1.388(5)
C24 C27 1.502(5)
C25 C26 1.387(5)
C31 C36 1.384(5)
C31 C32 1.396(5)
C32 C33 1.394(5)
C33 C34 1.382(5)
C34 C35 1.383(5)
C34 C37 1.511(5)
C35 C36 1.390(5)
